data_2225448
loop_
_publ_author_name
'Song, Yang'
'Parkin, Sean'
'Lehmler, Hans-Joachim'

_publ_section_title
;
 1-Bromo-2-chloro-4,5-dimethoxybenzene
;
_journal_coeditor_code CI5050
_journal_issue 4
_journal_name_full 'Acta Crystallographica Section E'
_journal_page_first o813
_journal_paper_doi 10.1107/S1600536810008445
_journal_volume 66
_journal_year 2010
_chemical_formula_iupac 'C8 H8 Br Cl O2'
_chemical_formula_moiety 'C8 H8 Br Cl O2'
_chemical_formula_sum 'C8 H8 Br Cl O2'
_chemical_formula_weight 251.50
_chemical_name_systematic
;
1-Bromo-2-chloro-4,5-dimethoxybenzene
;
_space_group_IT_number 2
_symmetry_cell_setting triclinic
_symmetry_space_group_name_Hall '-P 1'
_symmetry_space_group_name_H-M 'P -1'
_atom_sites_solution_hydrogens geom
_atom_sites_solution_primary direct
_atom_sites_solution_secondary difmap
_audit_creation_method SHELXL-97
_cell_angle_alpha 75.9259(8)
_cell_angle_beta 75.9323(8)
_cell_angle_gamma 79.9479(10)
_cell_formula_units_Z 8
_cell_length_a 9.9264(2)
_cell_length_b 9.9410(2)
_cell_length_c 19.7219(5)
_cell_measurement_reflns_used 7193
_cell_measurement_temperature 90.0(2)
_cell_measurement_theta_max 27.48
_cell_measurement_theta_min 1.00
_cell_volume 1817.26(7)
_computing_cell_refinement 'SCALEPACK (Otwinowski & Minor, 1997)'
_computing_data_collection 'COLLECT (Nonius, 1998)'
_computing_data_reduction 'DENZO-SMN (Otwinowski & Minor, 1997)'
_computing_molecular_graphics 'XP in SHELXTL (Sheldrick, 2008)'
_computing_publication_material
;
SHELXL97 (Sheldrick, 2008) and local procedures
;
_computing_structure_refinement 'SHELXL97 (Sheldrick, 2008)'
_computing_structure_solution 'SHELXS97 (Sheldrick, 2008)'
_diffrn_ambient_temperature 90.0(2)
_diffrn_detector_area_resol_mean 18
_diffrn_measured_fraction_theta_full .984
_diffrn_measured_fraction_theta_max .984
_diffrn_measurement_device_type 'Nonius KappaCCD diffractometer'
_diffrn_measurement_method '\w scans at fixed \c = 55\%'
_diffrn_radiation_monochromator graphite
_diffrn_radiation_source 'fine-focus sealed tube'
_diffrn_radiation_type MoK\a
_diffrn_radiation_wavelength 0.71073
_diffrn_reflns_av_R_equivalents 0.0345
_diffrn_reflns_av_sigmaI/netI 0.0579
_diffrn_reflns_limit_h_max 12
_diffrn_reflns_limit_h_min -12
_diffrn_reflns_limit_k_max 12
_diffrn_reflns_limit_k_min -12
_diffrn_reflns_limit_l_max 25
_diffrn_reflns_limit_l_min -25
_diffrn_reflns_number 14754
_diffrn_reflns_theta_full 27.49
_diffrn_reflns_theta_max 27.49
_diffrn_reflns_theta_min 2.13
_diffrn_standards_number 0
_exptl_absorpt_coefficient_mu 4.772
_exptl_absorpt_correction_T_max 0.385
_exptl_absorpt_correction_T_min 0.360
_exptl_absorpt_correction_type multi-scan
_exptl_absorpt_process_details '(SCALEPACK; Otwinowski & Minor, 1997)'
_exptl_crystal_colour colourless
_exptl_crystal_density_diffrn 1.839
_exptl_crystal_density_method 'not measured'
_exptl_crystal_description Block
_exptl_crystal_F_000 992
_exptl_crystal_size_max 0.22
_exptl_crystal_size_mid 0.22
_exptl_crystal_size_min 0.20
_refine_diff_density_max .434
_refine_diff_density_min -.415
_refine_ls_extinction_method none
_refine_ls_goodness_of_fit_ref 1.036
_refine_ls_hydrogen_treatment constr
_refine_ls_matrix_type full
_refine_ls_number_parameters 471
_refine_ls_number_reflns 8202
_refine_ls_number_restraints 16
_refine_ls_restrained_S_all 1.036
_refine_ls_R_factor_all 0.0643
_refine_ls_R_factor_gt 0.0364
_refine_ls_shift/su_max 0.004
_refine_ls_shift/su_mean 0.000
_refine_ls_structure_factor_coef Fsqd
_refine_ls_weighting_details 'calc w=1/[\s^2^(Fo^2^)+(0.0154P)^2^+1.1857P] where P=(Fo^2^+2Fc^2^)/3'
_refine_ls_weighting_scheme calc
_refine_ls_wR_factor_gt 0.0624
_refine_ls_wR_factor_ref 0.0695
_reflns_number_gt 6065
_reflns_number_total 8202
_reflns_threshold_expression I>2\s(I)
_cod_data_source_file ci5050.cif
_cod_data_source_block I
_cod_depositor_comments
;
The following automatic conversions were performed:
'_symmetry_cell_setting' value 'Triclinic' changed to 'triclinic'
according to '/home/saulius/struct/CIF-dictionaries/cif_core.dic'
dictionary named 'cif_core.dic' version 2.4.1 from 2010-06-29.

Automatic conversion script
Id: cif_fix_enum 1527 2010-12-29 10:47:43Z saulius 
;
_cod_database_code 2225448
_cod_database_fobs_code 2225448

loop_
_symmetry_equiv_pos_as_xyz
'x, y, z'
'-x, -y, -z'

loop_
_atom_site_type_symbol
_atom_site_label
_atom_site_fract_x
_atom_site_fract_y
_atom_site_fract_z
_atom_site_U_iso_or_equiv
_atom_site_adp_type
_atom_site_calc_flag
_atom_site_refinement_flags
_atom_site_occupancy
_atom_site_disorder_assembly
_atom_site_disorder_group
Br Br1A -0.0045(2) 0.9524(3) 0.89744(16) 0.0246(2) Uani d PD 0.7451(15) A 1
Cl Cl1A 0.0944(17) 0.6347(17) 0.9666(8) 0.0225(9) Uani d PD 0.7451(15) A 1
Br Br1E 0.096(2) 0.618(2) 0.9722(9) 0.0225(9) Uani d PD 0.2549(15) A 2
Cl Cl1E 0.0103(17) 0.954(2) 0.8902(13) 0.0246(2) Uani d PD 0.2549(15) A 2
O O1A 0.54879(19) 0.65270(19) 0.77345(10) 0.0217(5) Uani d . 1 . .
O O2A 0.47578(19) 0.90927(19) 0.71339(10) 0.0228(5) Uani d . 1 A .
C C1A 0.1671(3) 0.8534(3) 0.85998(15) 0.0192(6) Uani d D 1 . .
C C2A 0.2065(3) 0.7175(3) 0.89182(14) 0.0177(6) Uani d D 1 A .
C C3A 0.3335(3) 0.6477(3) 0.86393(15) 0.0177(6) Uani d . 1 . .
H H3A 0.3599 0.5538 0.8860 0.021 Uiso calc R 1 A .
C C4A 0.4218(3) 0.7129(3) 0.80463(15) 0.0177(6) Uani d . 1 A .
C C5A 0.3819(3) 0.8520(3) 0.77156(15) 0.0189(6) Uani d . 1 . .
C C6A 0.2548(3) 0.9211(3) 0.79966(15) 0.0194(6) Uani d . 1 A .
H H6A 0.2273 1.0148 0.7777 0.023 Uiso calc R 1 . .
C C7A 0.5938(3) 0.5126(3) 0.80712(16) 0.0214(7) Uani d . 1 . .
H H7A1 0.6038 0.5111 0.8555 0.032 Uiso calc R 1 . .
H H7A2 0.6841 0.4794 0.7792 0.032 Uiso calc R 1 . .
H H7A3 0.5243 0.4517 0.8096 0.032 Uiso calc R 1 . .
C C8A 0.4342(3) 1.0479(3) 0.67626(16) 0.0249(7) Uani d . 1 . .
H H8A1 0.3468 1.0494 0.6611 0.037 Uiso calc R 1 A .
H H8A2 0.5076 1.0756 0.6341 0.037 Uiso calc R 1 . .
H H8A3 0.4200 1.1132 0.7081 0.037 Uiso calc R 1 . .
Br Br1B 0.4007(8) 0.3438(5) 1.0251(4) 0.0247(4) Uani d PD 0.5438(15) B 1
Cl Cl1B 0.698(2) 0.2075(19) 0.9410(8) 0.0245(6) Uani d PD 0.5438(15) B 1
Br Br1F 0.7056(10) 0.2212(9) 0.9393(4) 0.0245(6) Uani d PD 0.4562(15) B 2
Cl Cl1F 0.400(2) 0.3317(15) 1.0310(12) 0.0247(4) Uani d PD 0.4562(15) B 2
O O1B 0.41582(19) -0.1413(2) 1.20683(10) 0.0233(5) Uani d . 1 . .
O O2B 0.65841(19) -0.23454(19) 1.14057(10) 0.0219(5) Uani d . 1 B .
C C1B 0.6106(3) 0.1110(3) 1.02176(14) 0.0182(6) Uani d D 1 . .
C C2B 0.4826(3) 0.1619(3) 1.05831(15) 0.0186(6) Uani d D 1 B .
C C3B 0.4143(3) 0.0807(3) 1.12061(15) 0.0201(6) Uani d . 1 . .
H H3B 0.3263 0.1169 1.1455 0.024 Uiso calc R 1 B .
C C4B 0.4733(3) -0.0519(3) 1.14657(15) 0.0168(6) Uani d . 1 B .
C C5B 0.6059(3) -0.1041(3) 1.10984(15) 0.0170(6) Uani d . 1 . .
C C6B 0.6721(3) -0.0233(3) 1.04787(15) 0.0175(6) Uani d . 1 B .
H H6B 0.7602 -0.0588 1.0227 0.021 Uiso calc R 1 . .
C C7B 0.2835(3) -0.0911(3) 1.24616(16) 0.0291(7) Uani d . 1 . .
H H7B1 0.2936 -0.0102 1.2639 0.044 Uiso calc R 1 . .
H H7B2 0.2503 -0.1652 1.2867 0.044 Uiso calc R 1 . .
H H7B3 0.2159 -0.0635 1.2149 0.044 Uiso calc R 1 . .
C C8B 0.7944(3) -0.2893(3) 1.10553(16) 0.0247(7) Uani d . 1 . .
H H8B1 0.7907 -0.2980 1.0576 0.037 Uiso calc R 1 B .
H H8B2 0.8227 -0.3815 1.1334 0.037 Uiso calc R 1 . .
H H8B3 0.8624 -0.2259 1.1017 0.037 Uiso calc R 1 . .
Br Br1C 1.2543(5) 0.6563(7) 0.4287(3) 0.0254(4) Uani d PD 0.5027(15) C 1
Cl Cl1C 1.3717(15) 0.357(2) 0.5194(12) 0.0222(4) Uani d PD 0.5027(15) C 1
Br Br1G 1.3817(6) 0.3453(8) 0.5159(5) 0.0222(4) Uani d PD 0.4973(15) C 2
Cl Cl1G 1.2350(13) 0.6548(19) 0.4322(7) 0.0254(4) Uani d PD 0.4973(15) C 2
O O1C 0.83249(19) 0.63322(19) 0.65073(10) 0.0217(5) Uani d . 1 . .
O O2C 0.9333(2) 0.3954(2) 0.71708(10) 0.0233(5) Uani d . 1 C .
C C1C 1.2099(3) 0.4433(3) 0.55384(15) 0.0174(6) Uani d D 1 . .
C C2C 1.1566(3) 0.5695(3) 0.51819(14) 0.0186(6) Uani d D 1 C .
C C3C 1.0281(3) 0.6376(3) 0.54883(14) 0.0176(6) Uani d . 1 . .
H H3C 0.9909 0.7250 0.5238 0.021 Uiso calc R 1 C .
C C4C 0.9560(3) 0.5771(3) 0.61543(15) 0.0189(6) Uani d . 1 C .
C C5C 1.0120(3) 0.4465(3) 0.65207(15) 0.0176(6) Uani d . 1 . .
C C6C 1.1377(3) 0.3812(3) 0.62102(15) 0.0186(6) Uani d . 1 C .
H H6C 1.1755 0.2935 0.6454 0.022 Uiso calc R 1 . .
C C7C 0.7725(3) 0.7672(3) 0.61599(16) 0.0259(7) Uani d . 1 . .
H H7C1 0.8364 0.8367 0.6087 0.039 Uiso calc R 1 . .
H H7C2 0.6828 0.7955 0.6460 0.039 Uiso calc R 1 . .
H H7C3 0.7576 0.7605 0.5696 0.039 Uiso calc R 1 . .
C C8C 0.9994(3) 0.2797(3) 0.76102(16) 0.0252(7) Uani d . 1 . .
H H8C1 1.0156 0.1976 0.7396 0.038 Uiso calc R 1 C .
H H8C2 0.9389 0.2598 0.8087 0.038 Uiso calc R 1 . .
H H8C3 1.0891 0.3023 0.7650 0.038 Uiso calc R 1 . .
Br Br1D 0.9822(6) 0.9422(4) 0.3907(3) 0.0248(3) Uani d PD 0.6246(15) D 1
Cl Cl1D 0.667(2) 1.065(2) 0.4698(8) 0.0265(8) Uani d PD 0.6246(15) D 1
Br Br1H 0.6728(14) 1.0541(14) 0.4769(5) 0.0265(8) Uani d PD 0.3754(15) D 2
Cl Cl1H 0.978(2) 0.9528(16) 0.3837(11) 0.0248(3) Uani d PD 0.3754(15) D 2
O O1D 0.94378(19) 1.42221(19) 0.20683(10) 0.0199(4) Uani d . 1 . .
O O2D 0.69740(19) 1.50728(19) 0.27335(10) 0.0196(4) Uani d . 1 D .
C C1D 0.7583(3) 1.1643(3) 0.39183(14) 0.0203(7) Uani d D 1 . .
C C2D 0.8882(3) 1.1176(3) 0.35572(15) 0.0190(6) Uani d D 1 D .
C C3D 0.9541(3) 1.2016(3) 0.29312(15) 0.0179(6) Uani d . 1 . .
H H3D 1.0442 1.1693 0.2686 0.022 Uiso calc R 1 D .
C C4D 0.8889(3) 1.3311(3) 0.26678(15) 0.0181(6) Uani d . 1 D .
C C5D 0.7543(3) 1.3787(3) 0.30347(15) 0.0170(6) Uani d . 1 . .
C C6D 0.6913(3) 1.2950(3) 0.36545(15) 0.0198(6) Uani d . 1 D .
H H6D 0.6013 1.3266 0.3904 0.024 Uiso calc R 1 . .
C C7D 1.0845(3) 1.3829(3) 0.17138(16) 0.0238(7) Uani d . 1 . .
H H7D1 1.1459 1.3604 0.2057 0.036 Uiso calc R 1 . .
H H7D2 1.1163 1.4606 0.1327 0.036 Uiso calc R 1 . .
H H7D3 1.0873 1.3009 0.1515 0.036 Uiso calc R 1 . .
C C8D 0.5633(3) 1.5601(3) 0.31173(16) 0.0234(7) Uani d . 1 . .
H H8D1 0.4954 1.4951 0.3178 0.035 Uiso calc R 1 D .
H H8D2 0.5312 1.6517 0.2847 0.035 Uiso calc R 1 . .
H H8D3 0.5721 1.5693 0.3588 0.035 Uiso calc R 1 . .

loop_
_atom_site_aniso_label
_atom_site_aniso_U_11
_atom_site_aniso_U_22
_atom_site_aniso_U_33
_atom_site_aniso_U_12
_atom_site_aniso_U_13
_atom_site_aniso_U_23
Br1A 0.0207(6) 0.0204(2) 0.0261(8) 0.0010(4) 0.0031(4) -0.0028(4)
Cl1A 0.0260(4) 0.016(3) 0.0187(17) -0.0060(16) 0.0003(11) 0.0057(14)
Br1E 0.0260(4) 0.016(3) 0.0187(17) -0.0060(16) 0.0003(11) 0.0057(14)
Cl1E 0.0207(6) 0.0204(2) 0.0261(8) 0.0010(4) 0.0031(4) -0.0028(4)
O1A 0.0190(10) 0.0158(10) 0.0253(12) 0.0016(8) -0.0008(9) -0.0014(9)
O2A 0.0220(11) 0.0167(11) 0.0232(12) -0.0037(9) 0.0010(9) 0.0032(9)
C1A 0.0155(14) 0.0203(16) 0.0220(16) -0.0014(12) -0.0018(12) -0.0076(13)
C2A 0.0204(15) 0.0179(15) 0.0162(15) -0.0072(12) -0.0028(12) -0.0037(12)
C3A 0.0194(15) 0.0141(14) 0.0191(16) -0.0012(12) -0.0043(12) -0.0027(12)
C4A 0.0162(14) 0.0178(15) 0.0212(16) -0.0025(12) -0.0044(12) -0.0070(13)
C5A 0.0198(15) 0.0190(15) 0.0201(16) -0.0076(12) -0.0044(13) -0.0043(13)
C6A 0.0217(15) 0.0144(15) 0.0222(17) -0.0029(12) -0.0048(13) -0.0036(13)
C7A 0.0196(15) 0.0186(16) 0.0242(17) 0.0010(12) -0.0055(13) -0.0024(13)
C8A 0.0261(17) 0.0180(16) 0.0255(18) -0.0037(13) -0.0023(14) 0.0027(13)
Br1B 0.0320(3) 0.0169(9) 0.0225(13) 0.0032(7) -0.0081(7) -0.0010(7)
Cl1B 0.0267(11) 0.0222(16) 0.0212(4) -0.0091(8) -0.0005(4) 0.0016(7)
Br1F 0.0267(11) 0.0222(16) 0.0212(4) -0.0091(8) -0.0005(4) 0.0016(7)
Cl1F 0.0320(3) 0.0169(9) 0.0225(13) 0.0032(7) -0.0081(7) -0.0010(7)
O1B 0.0211(11) 0.0248(11) 0.0158(11) -0.0012(9) 0.0018(9) 0.0041(9)
O2B 0.0227(11) 0.0192(11) 0.0184(11) 0.0016(9) -0.0020(9) 0.0006(9)
C1B 0.0216(15) 0.0193(15) 0.0156(15) -0.0079(12) -0.0036(12) -0.0037(12)
C2B 0.0220(15) 0.0133(14) 0.0224(16) -0.0013(12) -0.0099(13) -0.0027(12)
C3B 0.0198(15) 0.0223(16) 0.0177(16) -0.0013(12) -0.0026(13) -0.0054(13)
C4B 0.0186(15) 0.0164(15) 0.0150(15) -0.0044(12) -0.0026(12) -0.0018(12)
C5B 0.0209(15) 0.0160(15) 0.0155(15) -0.0003(12) -0.0065(12) -0.0047(12)
C6B 0.0174(15) 0.0182(15) 0.0173(15) -0.0037(12) -0.0033(12) -0.0034(12)
C7B 0.0204(16) 0.0349(19) 0.0221(18) 0.0021(14) 0.0027(13) 0.0019(15)
C8B 0.0239(16) 0.0218(16) 0.0247(17) 0.0039(13) -0.0021(14) -0.0058(14)
Br1C 0.0183(14) 0.0303(3) 0.0202(6) -0.0011(10) 0.0021(7) 0.0009(4)
Cl1C 0.0207(9) 0.0226(13) 0.0212(9) 0.0018(6) -0.0004(7) -0.0075(7)
Br1G 0.0207(9) 0.0226(13) 0.0212(9) 0.0018(6) -0.0004(7) -0.0075(7)
Cl1G 0.0183(14) 0.0303(3) 0.0202(6) -0.0011(10) 0.0021(7) 0.0009(4)
O1C 0.0188(10) 0.0202(11) 0.0204(11) 0.0029(8) 0.0000(9) -0.0018(9)
O2C 0.0240(11) 0.0216(11) 0.0179(11) -0.0002(9) 0.0002(9) 0.0016(9)
C1C 0.0161(14) 0.0202(16) 0.0180(16) -0.0025(12) -0.0034(12) -0.0082(13)
C2C 0.0198(15) 0.0208(16) 0.0154(15) -0.0059(13) -0.0029(12) -0.0026(13)
C3C 0.0208(15) 0.0150(15) 0.0172(16) -0.0008(12) -0.0076(13) -0.0012(12)
C4C 0.0171(15) 0.0187(15) 0.0212(16) -0.0035(12) -0.0021(13) -0.0056(13)
C5C 0.0205(15) 0.0165(15) 0.0154(15) -0.0050(12) -0.0026(12) -0.0017(12)
C6C 0.0228(16) 0.0108(14) 0.0222(16) -0.0010(12) -0.0073(13) -0.0017(12)
C7C 0.0216(16) 0.0233(17) 0.0285(18) 0.0037(13) -0.0049(14) -0.0025(14)
C8C 0.0311(17) 0.0217(16) 0.0176(16) -0.0009(13) -0.0044(14) 0.0034(13)
Br1D 0.0298(4) 0.0143(6) 0.0241(11) 0.0025(5) -0.0030(6) 0.0014(6)
Cl1D 0.0316(9) 0.0224(18) 0.0174(17) -0.0032(11) 0.0017(12) 0.0045(10)
Br1H 0.0316(9) 0.0224(18) 0.0174(17) -0.0032(11) 0.0017(12) 0.0045(10)
Cl1H 0.0298(4) 0.0143(6) 0.0241(11) 0.0025(5) -0.0030(6) 0.0014(6)
O1D 0.0181(10) 0.0182(10) 0.0186(11) -0.0002(8) -0.0009(9) 0.0012(9)
O2D 0.0205(11) 0.0156(10) 0.0197(11) 0.0017(8) -0.0031(9) -0.0021(9)
C1D 0.0252(16) 0.0177(15) 0.0170(16) -0.0067(13) -0.0015(13) -0.0019(13)
C2D 0.0231(16) 0.0103(14) 0.0249(17) -0.0015(12) -0.0085(13) -0.0032(12)
C3D 0.0171(14) 0.0161(15) 0.0207(16) -0.0006(12) -0.0040(12) -0.0050(12)
C4D 0.0215(15) 0.0198(16) 0.0137(15) -0.0072(12) -0.0033(12) -0.0018(12)
C5D 0.0190(15) 0.0140(14) 0.0192(16) -0.0007(11) -0.0072(12) -0.0034(12)
C6D 0.0204(15) 0.0213(16) 0.0177(16) -0.0030(12) -0.0021(13) -0.0059(13)
C7D 0.0197(16) 0.0231(16) 0.0234(17) -0.0024(13) 0.0028(13) -0.0029(13)
C8D 0.0207(16) 0.0224(16) 0.0268(18) 0.0050(13) -0.0066(14) -0.0085(14)

loop_
_atom_type_symbol
_atom_type_description
_atom_type_scat_dispersion_real
_atom_type_scat_dispersion_imag
_atom_type_scat_source
C C .0033 .0016 'International Tables Vol C Tables 4.2.6.8 and 6.1.1.4'
H H .0000 .0000 'International Tables Vol C Tables 4.2.6.8 and 6.1.1.4'
O O .0106 .0060 'International Tables Vol C Tables 4.2.6.8 and 6.1.1.4'
Cl Cl .1484 .1585 'International Tables Vol C Tables 4.2.6.8 and 6.1.1.4'
Br Br -.2901 2.4595 'International Tables Vol C Tables 4.2.6.8 and 6.1.1.4'

loop_
_geom_angle_atom_site_label_1
_geom_angle_atom_site_label_2
_geom_angle_atom_site_label_3
_geom_angle_site_symmetry_1
_geom_angle_site_symmetry_3
_geom_angle
_geom_angle_publ_flag
C4A O1A C7A . . 116.8(2) ?
C5A O2A C8A . . 117.0(2) ?
C2A C1A C6A . . 120.1(2) ?
C2A C1A Cl1E . . 124.7(8) ?
C6A C1A Cl1E . . 115.2(8) ?
C2A C1A Br1A . . 121.1(2) ?
C6A C1A Br1A . . 118.8(2) ?
C1A C2A C3A . . 120.1(2) ?
C1A C2A Cl1A . . 119.3(6) ?
C3A C2A Cl1A . . 120.7(6) ?
C1A C2A Br1E . . 123.3(7) ?
C3A C2A Br1E . . 116.6(7) ?
C4A C3A C2A . . 120.7(3) ?
C4A C3A H3A . . 119.7 ?
C2A C3A H3A . . 119.7 ?
O1A C4A C3A . . 124.8(3) ?
O1A C4A C5A . . 115.6(2) ?
C3A C4A C5A . . 119.6(3) ?
O2A C5A C6A . . 124.7(3) ?
O2A C5A C4A . . 115.9(2) ?
C6A C5A C4A . . 119.4(3) ?
C5A C6A C1A . . 120.1(3) ?
C5A C6A H6A . . 119.9 ?
C1A C6A H6A . . 119.9 ?
O1A C7A H7A1 . . 109.5 ?
O1A C7A H7A2 . . 109.5 ?
H7A1 C7A H7A2 . . 109.5 ?
O1A C7A H7A3 . . 109.5 ?
H7A1 C7A H7A3 . . 109.5 ?
H7A2 C7A H7A3 . . 109.5 ?
O2A C8A H8A1 . . 109.5 ?
O2A C8A H8A2 . . 109.5 ?
H8A1 C8A H8A2 . . 109.5 ?
O2A C8A H8A3 . . 109.5 ?
H8A1 C8A H8A3 . . 109.5 ?
H8A2 C8A H8A3 . . 109.5 ?
C4B O1B C7B . . 116.6(2) ?
C5B O2B C8B . . 116.9(2) ?
C2B C1B C6B . . 119.7(2) ?
C2B C1B Cl1B . . 122.0(8) ?
C6B C1B Cl1B . . 118.3(8) ?
C2B C1B Br1F . . 120.8(4) ?
C6B C1B Br1F . . 119.5(4) ?
C1B C2B C3B . . 120.5(3) ?
C1B C2B Cl1F . . 122.8(8) ?
C3B C2B Cl1F . . 116.7(8) ?
C1B C2B Br1B . . 120.2(3) ?
C3B C2B Br1B . . 119.4(3) ?
C4B C3B C2B . . 120.4(3) ?
C4B C3B H3B . . 119.8 ?
C2B C3B H3B . . 119.8 ?
O1B C4B C3B . . 125.6(3) ?
O1B C4B C5B . . 115.0(2) ?
C3B C4B C5B . . 119.4(3) ?
O2B C5B C6B . . 124.8(3) ?
O2B C5B C4B . . 115.4(2) ?
C6B C5B C4B . . 119.7(3) ?
C5B C6B C1B . . 120.3(3) ?
C5B C6B H6B . . 119.8 ?
C1B C6B H6B . . 119.8 ?
O1B C7B H7B1 . . 109.5 ?
O1B C7B H7B2 . . 109.5 ?
H7B1 C7B H7B2 . . 109.5 ?
O1B C7B H7B3 . . 109.5 ?
H7B1 C7B H7B3 . . 109.5 ?
H7B2 C7B H7B3 . . 109.5 ?
O2B C8B H8B1 . . 109.5 ?
O2B C8B H8B2 . . 109.5 ?
H8B1 C8B H8B2 . . 109.5 ?
O2B C8B H8B3 . . 109.5 ?
H8B1 C8B H8B3 . . 109.5 ?
H8B2 C8B H8B3 . . 109.5 ?
C4C O1C C7C . . 117.1(2) ?
C5C O2C C8C . . 116.2(2) ?
C2C C1C C6C . . 120.4(2) ?
C2C C1C Cl1C . . 122.0(8) ?
C6C C1C Cl1C . . 117.6(8) ?
C2C C1C Br1G . . 122.6(4) ?
C6C C1C Br1G . . 117.0(3) ?
C1C C2C C3C . . 120.2(2) ?
C1C C2C Cl1G . . 124.5(6) ?
C3C C2C Cl1G . . 115.3(6) ?
C1C C2C Br1C . . 121.0(3) ?
C3C C2C Br1C . . 118.8(3) ?
C4C C3C C2C . . 119.8(3) ?
C4C C3C H3C . . 120.1 ?
C2C C3C H3C . . 120.1 ?
O1C C4C C3C . . 125.2(3) ?
O1C C4C C5C . . 115.1(2) ?
C3C C4C C5C . . 119.6(3) ?
O2C C5C C6C . . 125.1(3) ?
O2C C5C C4C . . 115.3(2) ?
C6C C5C C4C . . 119.7(3) ?
C5C C6C C1C . . 120.3(3) ?
C5C C6C H6C . . 119.9 ?
C1C C6C H6C . . 119.9 ?
O1C C7C H7C1 . . 109.5 ?
O1C C7C H7C2 . . 109.5 ?
H7C1 C7C H7C2 . . 109.5 ?
O1C C7C H7C3 . . 109.5 ?
H7C1 C7C H7C3 . . 109.5 ?
H7C2 C7C H7C3 . . 109.5 ?
O2C C8C H8C1 . . 109.5 ?
O2C C8C H8C2 . . 109.5 ?
H8C1 C8C H8C2 . . 109.5 ?
O2C C8C H8C3 . . 109.5 ?
H8C1 C8C H8C3 . . 109.5 ?
H8C2 C8C H8C3 . . 109.5 ?
C4D O1D C7D . . 116.8(2) ?
C5D O2D C8D . . 116.4(2) ?
C2D C1D C6D . . 120.1(2) ?
C2D C1D Cl1D . . 123.2(7) ?
C6D C1D Cl1D . . 116.7(7) ?
C2D C1D Br1H . . 120.1(5) ?
C6D C1D Br1H . . 119.8(5) ?
C1D C2D C3D . . 120.1(3) ?
C1D C2D Cl1H . . 123.1(8) ?
C3D C2D Cl1H . . 116.7(8) ?
C1D C2D Br1D . . 121.0(3) ?
C3D C2D Br1D . . 118.9(3) ?
C4D C3D C2D . . 120.2(3) ?
C4D C3D H3D . . 119.9 ?
C2D C3D H3D . . 119.9 ?
O1D C4D C3D . . 125.2(3) ?
O1D C4D C5D . . 115.1(2) ?
C3D C4D C5D . . 119.7(3) ?
O2D C5D C6D . . 124.9(3) ?
O2D C5D C4D . . 115.7(2) ?
C6D C5D C4D . . 119.4(3) ?
C5D C6D C1D . . 120.5(3) ?
C5D C6D H6D . . 119.8 ?
C1D C6D H6D . . 119.8 ?
O1D C7D H7D1 . . 109.5 ?
O1D C7D H7D2 . . 109.5 ?
H7D1 C7D H7D2 . . 109.5 ?
O1D C7D H7D3 . . 109.5 ?
H7D1 C7D H7D3 . . 109.5 ?
H7D2 C7D H7D3 . . 109.5 ?
O2D C8D H8D1 . . 109.5 ?
O2D C8D H8D2 . . 109.5 ?
H8D1 C8D H8D2 . . 109.5 ?
O2D C8D H8D3 . . 109.5 ?
H8D1 C8D H8D3 . . 109.5 ?
H8D2 C8D H8D3 . . 109.5 ?

loop_
_geom_bond_atom_site_label_1
_geom_bond_atom_site_label_2
_geom_bond_site_symmetry_2
_geom_bond_distance
_geom_bond_publ_flag
Br1A C1A . 1.890(3) ?
Cl1A C2A . 1.739(8) ?
Br1E C2A . 1.862(9) ?
Cl1E C1A . 1.753(11) ?
O1A C4A . 1.365(3) ?
O1A C7A . 1.434(3) ?
O2A C5A . 1.362(3) ?
O2A C8A . 1.436(3) ?
C1A C2A . 1.376(4) ?
C1A C6A . 1.392(4) ?
C2A C3A . 1.385(4) ?
C3A C4A . 1.374(4) ?
C3A H3A . 0.95 ?
C4A C5A . 1.411(4) ?
C5A C6A . 1.383(4) ?
C6A H6A . 0.95 ?
C7A H7A1 . 0.98 ?
C7A H7A2 . 0.98 ?
C7A H7A3 . 0.98 ?
C8A H8A1 . 0.98 ?
C8A H8A2 . 0.98 ?
C8A H8A3 . 0.98 ?
Br1B C2B . 1.879(5) ?
Cl1B C1B . 1.755(10) ?
Br1F C1B . 1.867(6) ?
Cl1F C2B . 1.760(11) ?
O1B C4B . 1.364(3) ?
O1B C7B . 1.428(3) ?
O2B C5B . 1.363(3) ?
O2B C8B . 1.439(3) ?
C1B C2B . 1.377(4) ?
C1B C6B . 1.398(4) ?
C2B C3B . 1.387(4) ?
C3B C4B . 1.375(4) ?
C3B H3B . 0.95 ?
C4B C5B . 1.416(4) ?
C5B C6B . 1.374(4) ?
C6B H6B . 0.95 ?
C7B H7B1 . 0.98 ?
C7B H7B2 . 0.98 ?
C7B H7B3 . 0.98 ?
C8B H8B1 . 0.98 ?
C8B H8B2 . 0.98 ?
C8B H8B3 . 0.98 ?
Br1C C2C . 1.877(5) ?
Cl1C C1C . 1.746(10) ?
Br1G C1C . 1.890(5) ?
Cl1G C2C . 1.758(10) ?
O1C C4C . 1.354(3) ?
O1C C7C . 1.440(3) ?
O2C C5C . 1.359(3) ?
O2C C8C . 1.425(3) ?
C1C C2C . 1.367(4) ?
C1C C6C . 1.394(4) ?
C2C C3C . 1.405(4) ?
C3C C4C . 1.381(4) ?
C3C H3C . 0.95 ?
C4C C5C . 1.416(4) ?
C5C C6C . 1.375(4) ?
C6C H6C . 0.95 ?
C7C H7C1 . 0.98 ?
C7C H7C2 . 0.98 ?
C7C H7C3 . 0.98 ?
C8C H8C1 . 0.98 ?
C8C H8C2 . 0.98 ?
C8C H8C3 . 0.98 ?
Br1D C2D . 1.883(4) ?
Cl1D C1D . 1.747(10) ?
Br1H C1D . 1.864(7) ?
Cl1H C2D . 1.753(11) ?
O1D C4D . 1.361(3) ?
O1D C7D . 1.435(3) ?
O2D C5D . 1.359(3) ?
O2D C8D . 1.442(3) ?
C1D C2D . 1.375(4) ?
C1D C6D . 1.393(4) ?
C2D C3D . 1.395(4) ?
C3D C4D . 1.375(4) ?
C3D H3D . 0.95 ?
C4D C5D . 1.417(4) ?
C5D C6D . 1.376(4) ?
C6D H6D . 0.95 ?
C7D H7D1 . 0.98 ?
C7D H7D2 . 0.98 ?
C7D H7D3 . 0.98 ?
C8D H8D1 . 0.98 ?
C8D H8D2 . 0.98 ?
C8D H8D3 . 0.98 ?

loop_
_geom_torsion_atom_site_label_1
_geom_torsion_atom_site_label_2
_geom_torsion_atom_site_label_3
_geom_torsion_atom_site_label_4
_geom_torsion_site_symmetry_1
_geom_torsion_site_symmetry_2
_geom_torsion_site_symmetry_3
_geom_torsion_site_symmetry_4
_geom_torsion
_geom_torsion_publ_flag
C6A C1A C2A C3A . . . . 0.0(4) ?
Cl1E C1A C2A C3A . . . . -179.5(12) ?
Br1A C1A C2A C3A . . . . -179.2(2) ?
C6A C1A C2A Cl1A . . . . -179.4(9) ?
Cl1E C1A C2A Cl1A . . . . 1.1(15) ?
Br1A C1A C2A Cl1A . . . . 1.4(9) ?
C6A C1A C2A Br1E . . . . -179.6(10) ?
Cl1E C1A C2A Br1E . . . . 0.9(16) ?
Br1A C1A C2A Br1E . . . . 1.2(10) ?
C1A C2A C3A C4A . . . . 0.3(4) ?
Cl1A C2A C3A C4A . . . . 179.7(9) ?
Br1E C2A C3A C4A . . . . 180.0(9) ?
C7A O1A C4A C3A . . . . -2.1(4) ?
C7A O1A C4A C5A . . . . 178.3(2) ?
C2A C3A C4A O1A . . . . 179.9(2) ?
C2A C3A C4A C5A . . . . -0.5(4) ?
C8A O2A C5A C6A . . . . -4.5(4) ?
C8A O2A C5A C4A . . . . 176.4(2) ?
O1A C4A C5A O2A . . . . -0.8(4) ?
C3A C4A C5A O2A . . . . 179.6(2) ?
O1A C4A C5A C6A . . . . -180.0(2) ?
C3A C4A C5A C6A . . . . 0.4(4) ?
O2A C5A C6A C1A . . . . -179.2(2) ?
C4A C5A C6A C1A . . . . -0.1(4) ?
C2A C1A C6A C5A . . . . -0.1(4) ?
Cl1E C1A C6A C5A . . . . 179.4(11) ?
Br1A C1A C6A C5A . . . . 179.1(2) ?
C6B C1B C2B C3B . . . . -0.2(4) ?
Cl1B C1B C2B C3B . . . . 177.6(8) ?
Br1F C1B C2B C3B . . . . -178.3(4) ?
C6B C1B C2B Cl1F . . . . 177.8(11) ?
Cl1B C1B C2B Cl1F . . . . -4.4(14) ?
Br1F C1B C2B Cl1F . . . . -0.2(12) ?
C6B C1B C2B Br1B . . . . 178.5(4) ?
Cl1B C1B C2B Br1B . . . . -3.7(9) ?
Br1F C1B C2B Br1B . . . . 0.4(6) ?
C1B C2B C3B C4B . . . . -0.2(4) ?
Cl1F C2B C3B C4B . . . . -178.4(10) ?
Br1B C2B C3B C4B . . . . -178.9(4) ?
C7B O1B C4B C3B . . . . -0.6(4) ?
C7B O1B C4B C5B . . . . 178.7(2) ?
C2B C3B C4B O1B . . . . -179.6(2) ?
C2B C3B C4B C5B . . . . 1.2(4) ?
C8B O2B C5B C6B . . . . 1.1(4) ?
C8B O2B C5B C4B . . . . -178.6(2) ?
O1B C4B C5B O2B . . . . -1.3(3) ?
C3B C4B C5B O2B . . . . 178.0(2) ?
O1B C4B C5B C6B . . . . 179.0(2) ?
C3B C4B C5B C6B . . . . -1.7(4) ?
O2B C5B C6B C1B . . . . -178.4(2) ?
C4B C5B C6B C1B . . . . 1.2(4) ?
C2B C1B C6B C5B . . . . -0.3(4) ?
Cl1B C1B C6B C5B . . . . -178.2(8) ?
Br1F C1B C6B C5B . . . . 177.8(4) ?
C6C C1C C2C C3C . . . . -0.3(4) ?
Cl1C C1C C2C C3C . . . . -177.9(9) ?
Br1G C1C C2C C3C . . . . 179.8(4) ?
C6C C1C C2C Cl1G . . . . -177.8(8) ?
Cl1C C1C C2C Cl1G . . . . 4.6(12) ?
Br1G C1C C2C Cl1G . . . . 2.4(9) ?
C6C C1C C2C Br1C . . . . 178.6(3) ?
Cl1C C1C C2C Br1C . . . . 1.0(10) ?
Br1G C1C C2C Br1C . . . . -1.2(5) ?
C1C C2C C3C C4C . . . . 0.5(4) ?
Cl1G C2C C3C C4C . . . . 178.2(7) ?
Br1C C2C C3C C4C . . . . -178.5(3) ?
C7C O1C C4C C3C . . . . -0.5(4) ?
C7C O1C C4C C5C . . . . 179.0(2) ?
C2C C3C C4C O1C . . . . 179.2(2) ?
C2C C3C C4C C5C . . . . -0.3(4) ?
C8C O2C C5C C6C . . . . 12.4(4) ?
C8C O2C C5C C4C . . . . -167.7(2) ?
O1C C4C C5C O2C . . . . 0.6(4) ?
C3C C4C C5C O2C . . . . -179.8(2) ?
O1C C4C C5C C6C . . . . -179.5(2) ?
C3C C4C C5C C6C . . . . 0.1(4) ?
O2C C5C C6C C1C . . . . 180.0(2) ?
C4C C5C C6C C1C . . . . 0.1(4) ?
C2C C1C C6C C5C . . . . 0.1(4) ?
Cl1C C1C C6C C5C . . . . 177.7(9) ?
Br1G C1C C6C C5C . . . . 179.9(4) ?
C6D C1D C2D C3D . . . . 0.9(4) ?
Cl1D C1D C2D C3D . . . . 179.0(10) ?
Br1H C1D C2D C3D . . . . -178.2(6) ?
C6D C1D C2D Cl1H . . . . -178.2(10) ?
Cl1D C1D C2D Cl1H . . . . -0.1(14) ?
Br1H C1D C2D Cl1H . . . . 2.7(12) ?
C6D C1D C2D Br1D . . . . 179.3(3) ?
Cl1D C1D C2D Br1D . . . . -2.6(10) ?
Br1H C1D C2D Br1D . . . . 0.2(7) ?
C1D C2D C3D C4D . . . . -0.6(4) ?
Cl1H C2D C3D C4D . . . . 178.5(10) ?
Br1D C2D C3D C4D . . . . -179.1(3) ?
C7D O1D C4D C3D . . . . -4.3(4) ?
C7D O1D C4D C5D . . . . 175.0(2) ?
C2D C3D C4D O1D . . . . 179.2(2) ?
C2D C3D C4D C5D . . . . -0.1(4) ?
C8D O2D C5D C6D . . . . 2.6(4) ?
C8D O2D C5D C4D . . . . -177.3(2) ?
O1D C4D C5D O2D . . . . 1.1(3) ?
C3D C4D C5D O2D . . . . -179.5(2) ?
O1D C4D C5D C6D . . . . -178.8(2) ?
C3D C4D C5D C6D . . . . 0.6(4) ?
O2D C5D C6D C1D . . . . 179.7(2) ?
C4D C5D C6D C1D . . . . -0.4(4) ?
C2D C1D C6D C5D . . . . -0.4(4) ?
Cl1D C1D C6D C5D . . . . -178.6(9) ?
Br1H C1D C6D C5D . . . . 178.7(6) ?
